data_7133956
loop_
_publ_author_name
'Nakagawa, Aoi'
'Ota, Wataru'
'Ehara, Takumi'
'Matsuo, Yusuke'
'Miyata, Kiyoshi'
'Onda, Ken'
'Sato, Tohru'
'Seki, Shu'
'Tanaka, Takayuki'

_publ_section_title
;
 Synthesis of substituent-free dioxadiaza[8]circulene to investigate
 intermolecular interactions and photophysical properties.
;
_journal_issue 99
_journal_name_full 'Chemical communications (Cambridge, England)'
_journal_page_first 14770
_journal_page_last 14773
_journal_paper_doi 10.1039/d4cc05539j
_journal_volume 60
_journal_year 2024
_chemical_formula_moiety '2(C20 H21 N O), 2(C4 H8 O), 3.5[C4H8O]'
_chemical_formula_sum 'C62 H86 N2 O7.5'
_chemical_formula_weight 979.383
_chemical_name_common tetra-tert-butyl-opp-dioxadiaza[8]circulene
_chemical_name_systematic tetra-tert-butyldioxadiaza[8]circulene
_space_group_crystal_system triclinic
_space_group_IT_number 2
_space_group_name_Hall '-P 1'
_space_group_name_H-M_alt 'P -1'
_symmetry_Int_Tables_number 2
_audit_creation_date 2024-05-14
_audit_creation_method
;
Olex2 1.5-dev
(compiled 2024.05.14 svn.rc2abdb5a for OlexSys, GUI svn.r6697)
;
_audit_update_record
;
2024-10-17 deposited with the CCDC.	2024-11-06 downloaded from the CCDC.
;
_cell_angle_alpha 109.901(2)
_cell_angle_beta 90.100(1)
_cell_angle_gamma 106.501(2)
_cell_formula_units_Z 2
_cell_length_a 10.2049(1)
_cell_length_b 16.5666(3)
_cell_length_c 17.5296(2)
_cell_measurement_reflns_used 40778
_cell_measurement_temperature 93(2)
_cell_measurement_theta_max 74.1940
_cell_measurement_theta_min 3.2160
_cell_volume 2655.85(8)
_computing_molecular_graphics 'Olex2 1.5-dev (Dolomanov et al., 2009)'
_computing_publication_material 'Olex2 1.5-dev (Dolomanov et al., 2009)'
_computing_structure_refinement 'olex2.refine 1.5-dev (Bourhis et al., 2015)'
_diffrn_ambient_temperature 93.15
_diffrn_detector_area_resol_mean 5.8140
_diffrn_measured_fraction_theta_full 0.9815
_diffrn_measured_fraction_theta_max 0.9815
_diffrn_measurement_device_type 'Rigaku XtaLAB P200'
_diffrn_measurement_method \w
_diffrn_radiation_type 'Cu K\a'
_diffrn_radiation_wavelength 1.54184
_diffrn_reflns_av_R_equivalents 0.0391
_diffrn_reflns_av_unetI/netI 0.0252
_diffrn_reflns_Laue_measured_fraction_full 0.9815
_diffrn_reflns_Laue_measured_fraction_max 0.9815
_diffrn_reflns_limit_h_max 11
_diffrn_reflns_limit_h_min -12
_diffrn_reflns_limit_k_max 20
_diffrn_reflns_limit_k_min -20
_diffrn_reflns_limit_l_max 21
_diffrn_reflns_limit_l_min -21
_diffrn_reflns_number 33819
_diffrn_reflns_point_group_measured_fraction_full 0.9815
_diffrn_reflns_point_group_measured_fraction_max 0.9815
_diffrn_reflns_theta_full 65.9949
_diffrn_reflns_theta_max 65.99
_diffrn_reflns_theta_min 3.23
_exptl_absorpt_coefficient_mu 0.622
_exptl_absorpt_correction_T_max 1.00000
_exptl_absorpt_correction_T_min 0.73229
_exptl_absorpt_correction_type multi-scan
_exptl_absorpt_process_details
;
CrysAlisPro 1.171.40.67a (Rigaku Oxford Diffraction, 2019)
Empirical absorption correction using spherical harmonics,
 implemented in SCALE3 ABSPACK scaling algorithm.
;
_exptl_crystal_colour colorless
_exptl_crystal_density_diffrn 1.225
_exptl_crystal_description prism
_exptl_crystal_F_000 1067.297
_exptl_crystal_recrystallization_method 'Vapour deposition'
_exptl_crystal_size_max 0.14
_exptl_crystal_size_mid 0.14
_exptl_crystal_size_min 0.01
_refine_diff_density_max 0.2832
_refine_diff_density_min -0.2865
_refine_diff_density_rms 0.0739
_refine_ls_d_res_high 0.8439
_refine_ls_d_res_low 13.6861
_refine_ls_extinction_coef 0.0018(2)
_refine_ls_extinction_expression Fc^*^=kFc[1+0.001xFc^2^\l^3^/sin(2\q)]^-1/4^
_refine_ls_goodness_of_fit_ref 1.0369
_refine_ls_hydrogen_treatment constr
_refine_ls_matrix_type full
_refine_ls_number_constraints 84
_refine_ls_number_parameters 500
_refine_ls_number_reflns 9071
_refine_ls_number_restraints 0
_refine_ls_restrained_S_all 1.0369
_refine_ls_R_factor_all 0.0633
_refine_ls_R_factor_gt 0.0575
_refine_ls_shift/su_max -0.0008
_refine_ls_shift/su_mean 0.0002
_refine_ls_structure_factor_coef Fsqd
_refine_ls_weighting_details 'w=1/[\s^2^(Fo^2^)+(0.0970P)^2^+1.3486P] where P=(Fo^2^+2Fc^2^)/3'
_refine_ls_weighting_scheme calc
_refine_ls_wR_factor_gt 0.1682
_refine_ls_wR_factor_ref 0.1724
_reflns_Friedel_coverage 0.0
_reflns_limit_h_max 12
_reflns_limit_h_min -12
_reflns_limit_k_max 18
_reflns_limit_k_min -19
_reflns_limit_l_max 20
_reflns_limit_l_min 0
_reflns_number_gt 7752
_reflns_number_total 9071
_reflns_threshold_expression I>=2u(I)
_cod_data_source_file d4cc05539j2.cif
_cod_data_source_block 210703nakagawa
_cod_depositor_comments 'Adding full bibliography for 7133954--7133956.cif.'
_cod_database_code 7133956
_olex2_refinement_description
;
1. Fixed Uiso
 At 1.2 times of:
  All C(H) groups, All C(H,H) groups, All N(H) groups
 At 1.5 times of:
  All C(H,H,H) groups
2. Restrained distances
3. Uiso/Uaniso restraints and constraints
: within 2A with sigma of 0.01 and sigma for terminal atoms of 0.02 within 2A
: with sigma of 0.01 and sigma for terminal atoms of 0.02
4. Rigid body (RIGU) restrains
 with sigma for 1-2 distances of 0.004 and sigma for 1-3 distances of 0.004
 with sigma for 1-2 distances of 0.004 and sigma for 1-3 distances of 0.004
 with sigma for 1-2 distances of 0.004 and sigma for 1-3 distances of 0.004
 with sigma for 1-2 distances of 0.004 and sigma for 1-3 distances of 0.004
 with sigma for 1-2 distances of 0.004 and sigma for 1-3 distances of 0.004
5. Others
 Fixed X: Hh(-10) Hi(10) Hj(10) Hk(-10) Hl(-10) Hm(-10) Ho(10) Hn(-10)
 Fixed Y: Hh(-10) Hi(-10) Hj(10) Hk(10) Hl(-10) Hm(10) Hn(10) Ho(10)
 Fixed Z: Hh(-10) Hi(-10) Hj(10) Hk(-10) Hl(10) Hm(10) Hn(-10) Ho(10)
6.a Secondary CH2 refined with riding coordinates:
 C41(H41a,H41b), C42(H42a,H42b), C43(H43a,H43b), C44(H44a,H44b), C45(H45a,
 H45b), C46(H46a,H46b), C47(H47a,H47b), C48(H48a,H48b)
6.b Aromatic/amide H refined with riding coordinates:
 C4(H4), C9(H9), N1(H1), C24(H24), C29(H29), N2(H2)
6.c Idealised Me refined as rotating group:
 C14(H14a,H14b,H14c), C15(H15a,H15b,H15c), C16(H16a,H16b,H16c), C18(H18a,H18b,
 H18c), C19(H19a,H19b,H19c), C20(H20a,H20b,H20c), C34(H34a,H34b,H34c), C35(H35a,
 H35b,H35c), C36(H36a,H36b,H36c), C38(H38a,H38b,H38c), C39(H39a,H39b,H39c),
 C40(H40a,H40b,H40c)
;
_smtbx_masks_void_probe_radius 1.2
_smtbx_masks_void_truncation_radius 1.2
_olex2_submission_special_instructions 'No special instructions were received'

loop_
_space_group_symop_id
_space_group_symop_operation_xyz
1 x,y,z
2 -x,-y,-z

loop_
_atom_site_label
_atom_site_type_symbol
_atom_site_fract_x
_atom_site_fract_y
_atom_site_fract_z
_atom_site_U_iso_or_equiv
_atom_site_adp_type
_atom_site_occupancy
_atom_site_refinement_flags_posn
C1 C 0.10270(19) 0.97106(13) 0.56894(11) 0.0295(4) Uani 1.000000 .
C2 C 0.1682(2) 0.95053(14) 0.62653(11) 0.0308(4) Uani 1.000000 .
C3 C 0.2825(2) 0.91717(14) 0.61413(12) 0.0326(4) Uani 1.000000 .
C4 C 0.3294(2) 0.90572(14) 0.53731(12) 0.0345(4) Uani 1.000000 .
H4 H 0.4066(2) 0.88416(14) 0.52496(12) 0.0414(5) Uiso 1.000000 R
C5 C 0.2648(2) 0.92545(14) 0.47823(12) 0.0324(4) Uani 1.000000 .
C6 C 0.15012(19) 0.95774(13) 0.49224(11) 0.0301(4) Uani 1.000000 .
C7 C 0.11060(19) 0.96886(13) 0.41890(11) 0.0297(4) Uani 1.000000 .
C8 C 0.2025(2) 0.94324(13) 0.36251(12) 0.0312(4) Uani 1.000000 .
C9 C 0.1932(2) 0.94535(13) 0.28366(11) 0.0314(4) Uani 1.000000 .
H9 H 0.2572(2) 0.92690(13) 0.24760(11) 0.0377(5) Uiso 1.000000 R
C10 C 0.09180(19) 0.97401(13) 0.25698(11) 0.0290(4) Uani 1.000000 .
C11 C 0.00185(19) 1.00031(13) 0.31513(11) 0.0293(4) Uani 1.000000 .
C12 C 0.00758(19) 0.99790(13) 0.39334(11) 0.0291(4) Uani 1.000000 .
O1 O 0.10543(13) 0.96796(9) 0.69860(8) 0.0313(3) Uani 1.000000 .
N1 N 0.29583(17) 0.91729(12) 0.39936(10) 0.0341(4) Uani 1.000000 .
H1 H 0.36371(17) 0.89868(12) 0.37643(10) 0.0410(5) Uiso 1.000000 R
C13 C 0.3484(2) 0.89496(15) 0.67965(12) 0.0356(5) Uani 1.000000 .
C14 C 0.4009(2) 0.97949(16) 0.75599(13) 0.0424(5) Uani 1.000000 .
H14a H 0.4641(13) 1.0275(4) 0.7415(2) 0.0636(8) Uiso 1.000000 GR
H14b H 0.3230(3) 0.9991(7) 0.7792(6) 0.0636(8) Uiso 1.000000 GR
H14c H 0.4494(15) 0.9661(3) 0.7963(4) 0.0636(8) Uiso 1.000000 GR
C15 C 0.2407(2) 0.82181(17) 0.70142(14) 0.0441(5) Uani 1.000000 .
H15a H 0.1614(8) 0.8428(5) 0.7194(10) 0.0661(8) Uiso 1.000000 GR
H15b H 0.2106(13) 0.7664(4) 0.6533(3) 0.0661(8) Uiso 1.000000 GR
H15c H 0.2816(6) 0.8097(8) 0.7454(7) 0.0661(8) Uiso 1.000000 GR
C16 C 0.4694(2) 0.85937(17) 0.65019(13) 0.0414(5) Uani 1.000000 .
H16a H 0.4372(4) 0.8050(6) 0.6012(6) 0.0621(8) Uiso 1.000000 GR
H16b H 0.5401(8) 0.9055(4) 0.6373(10) 0.0621(8) Uiso 1.000000 GR
H16c H 0.5082(11) 0.8448(11) 0.6932(4) 0.0621(8) Uiso 1.000000 GR
C17 C 0.0791(2) 0.97816(14) 0.17156(11) 0.0320(4) Uani 1.000000 .
C18 C 0.1841(2) 0.94129(14) 0.11943(12) 0.0354(4) Uani 1.000000 .
H18a H 0.2773(2) 0.9782(6) 0.1449(5) 0.0531(7) Uiso 1.000000 GR
H18b H 0.1704(10) 0.8789(4) 0.1154(8) 0.0531(7) Uiso 1.000000 GR
H18c H 0.1716(10) 0.9432(10) 0.0647(3) 0.0531(7) Uiso 1.000000 GR
C19 C -0.0644(2) 0.92118(17) 0.12772(13) 0.0437(5) Uani 1.000000 .
H19a H -0.0796(7) 0.8584(3) 0.1229(9) 0.0656(8) Uiso 1.000000 GR
H19b H -0.1338(2) 0.9442(7) 0.1590(5) 0.0656(8) Uiso 1.000000 GR
H19c H -0.0717(6) 0.9244(9) 0.0732(4) 0.0656(8) Uiso 1.000000 GR
C20 C 0.1047(2) 1.07654(15) 0.17920(14) 0.0424(5) Uani 1.000000 .
H20a H 0.0353(11) 1.1000(4) 0.2101(9) 0.0636(8) Uiso 1.000000 GR
H20b H 0.1964(7) 1.1125(3) 0.2077(9) 0.0636(8) Uiso 1.000000 GR
H20c H 0.0986(17) 1.0800(2) 0.12464(14) 0.0636(8) Uiso 1.000000 GR
C21 C 0.37100(19) 0.43707(13) 0.05103(11) 0.0289(4) Uani 1.000000 .
C22 C 0.28346(19) 0.38355(12) 0.08700(11) 0.0290(4) Uani 1.000000 .
C23 C 0.16212(19) 0.39878(13) 0.11984(11) 0.0300(4) Uani 1.000000 .
C24 C 0.1350(2) 0.47489(13) 0.11521(12) 0.0323(4) Uani 1.000000 .
H24 H 0.0558(2) 0.48937(13) 0.13668(12) 0.0388(5) Uiso 1.000000 R
C25 C 0.22243(19) 0.53055(13) 0.07949(12) 0.0305(4) Uani 1.000000 .
C26 C 0.34232(19) 0.51360(13) 0.04683(11) 0.0291(4) Uani 1.000000 .
C27 C 0.59584(19) 0.41790(13) -0.01504(11) 0.0289(4) Uani 1.000000 .
C28 C 0.32040(19) 0.63935(13) 0.02894(12) 0.0301(4) Uani 1.000000 .
C29 C 0.35123(19) 0.71492(13) 0.00556(12) 0.0307(4) Uani 1.000000 .
H29 H 0.29145(19) 0.75128(13) 0.01615(12) 0.0368(5) Uiso 1.000000 R
C30 C 0.46839(19) 0.73780(13) -0.03309(11) 0.0294(4) Uani 1.000000 .
C31 C 0.47854(19) 0.39659(13) 0.02498(11) 0.0282(4) Uani 1.000000 .
C32 C 0.45025(19) 0.32122(13) 0.04682(11) 0.0282(4) Uani 1.000000 .
O2 O 0.32940(13) 0.31109(8) 0.08464(8) 0.0291(3) Uani 1.000000 .
N2 N 0.20998(16) 0.60678(11) 0.06749(10) 0.0324(4) Uani 1.000000 .
H2 H 0.14290(16) 0.63058(11) 0.08199(10) 0.0389(4) Uiso 1.000000 R
C33 C 0.0656(2) 0.33401(13) 0.15472(12) 0.0321(4) Uani 1.000000 .
C34 C 0.0135(2) 0.23999(14) 0.08806(13) 0.0373(5) Uani 1.000000 .
H34a H -0.0369(14) 0.2433(2) 0.0421(4) 0.0560(7) Uiso 1.000000 GR
H34b H 0.0919(2) 0.2184(5) 0.0691(7) 0.0560(7) Uiso 1.000000 GR
H34c H -0.0477(13) 0.1983(3) 0.1104(3) 0.0560(7) Uiso 1.000000 GR
C35 C -0.0604(2) 0.36436(14) 0.18381(14) 0.0378(5) Uani 1.000000 .
H35a H -0.0303(2) 0.4229(5) 0.2284(7) 0.0568(7) Uiso 1.000000 GR
H35b H -0.1093(9) 0.3696(10) 0.1384(3) 0.0568(7) Uiso 1.000000 GR
H35c H -0.1219(8) 0.3199(5) 0.2032(9) 0.0568(7) Uiso 1.000000 GR
C36 C 0.1429(2) 0.32925(15) 0.22782(13) 0.0384(5) Uani 1.000000 .
H36a H 0.2202(10) 0.3062(10) 0.2096(2) 0.0576(7) Uiso 1.000000 GR
H36b H 0.1775(14) 0.3896(2) 0.2696(4) 0.0576(7) Uiso 1.000000 GR
H36c H 0.0801(5) 0.2890(8) 0.2509(6) 0.0576(7) Uiso 1.000000 GR
C37 C 0.50733(19) 0.82020(13) -0.05843(12) 0.0305(4) Uani 1.000000 .
C38 C 0.6451(2) 0.88467(13) -0.01020(13) 0.0355(4) Uani 1.000000 .
H38a H 0.6354(5) 0.9035(8) 0.04834(13) 0.0533(7) Uiso 1.000000 GR
H38b H 0.7158(4) 0.8539(3) -0.0219(7) 0.0533(7) Uiso 1.000000 GR
H38c H 0.6719(8) 0.9377(5) -0.0263(7) 0.0533(7) Uiso 1.000000 GR
C39 C 0.5205(2) 0.79219(14) -0.15022(12) 0.0355(4) Uani 1.000000 .
H39a H 0.5935(11) 0.7635(9) -0.16288(19) 0.0533(7) Uiso 1.000000 GR
H39b H 0.4332(5) 0.7496(8) -0.18059(12) 0.0533(7) Uiso 1.000000 GR
H39c H 0.5431(16) 0.84558(19) -0.1659(2) 0.0533(7) Uiso 1.000000 GR
C40 C 0.3998(2) 0.87088(14) -0.04036(14) 0.0366(5) Uani 1.000000 .
H40a H 0.3104(4) 0.8303(3) -0.0694(8) 0.0549(7) Uiso 1.000000 GR
H40b H 0.3927(12) 0.8923(9) 0.01847(17) 0.0549(7) Uiso 1.000000 GR
H40c H 0.4275(8) 0.9224(6) -0.0586(9) 0.0549(7) Uiso 1.000000 GR
C41 C -0.1697(2) 0.59349(16) 0.14701(14) 0.0452(5) Uani 1.000000 .
H41a H -0.1546(2) 0.53547(16) 0.11492(14) 0.0542(6) Uiso 1.000000 R
H41b H -0.2696(2) 0.58404(16) 0.14939(14) 0.0542(6) Uiso 1.000000 R
C42 C -0.0928(2) 0.63240(16) 0.23299(14) 0.0462(5) Uani 1.000000 .
H42a H -0.1539(2) 0.65049(16) 0.27503(14) 0.0554(6) Uiso 1.000000 R
H42b H -0.0546(2) 0.58823(16) 0.24391(14) 0.0554(6) Uiso 1.000000 R
C43 C 0.0215(3) 0.7138(2) 0.23126(16) 0.0606(7) Uani 1.000000 .
H43a H 0.0002(3) 0.7701(2) 0.26227(16) 0.0727(8) Uiso 1.000000 R
H43b H 0.1098(3) 0.7156(2) 0.25621(16) 0.0727(8) Uiso 1.000000 R
O3 O 0.03032(15) 0.70540(10) 0.14805(9) 0.0423(4) Uani 1.000000 .
C44 C -0.1083(2) 0.66415(16) 0.11052(15) 0.0456(5) Uani 1.000000 .
H44a H -0.1107(2) 0.63638(16) 0.05059(15) 0.0547(6) Uiso 1.000000 R
H44b H -0.1592(2) 0.70905(16) 0.12259(15) 0.0547(6) Uiso 1.000000 R
C45 C 0.5935(2) 0.81994(18) 0.34633(15) 0.0497(6) Uani 1.000000 .
H45a H 0.5771(2) 0.77221(18) 0.37026(15) 0.0596(7) Uiso 1.000000 R
H45b H 0.6391(2) 0.87883(18) 0.38957(15) 0.0596(7) Uiso 1.000000 R
C46 C 0.6810(3) 0.8019(2) 0.27626(16) 0.0593(7) Uani 1.000000 .
H46a H 0.7454(3) 0.8589(2) 0.27558(16) 0.0712(8) Uiso 1.000000 R
H46b H 0.7348(3) 0.7623(2) 0.28115(16) 0.0712(8) Uiso 1.000000 R
C47 C 0.5831(3) 0.7572(3) 0.20171(19) 0.0817(11) Uani 1.000000 .
H47a H 0.6093(3) 0.7885(3) 0.16238(19) 0.0981(13) Uiso 1.000000 R
H47b H 0.5817(3) 0.6937(3) 0.17536(19) 0.0981(13) Uiso 1.000000 R
C48 C 0.4457(3) 0.76193(19) 0.22801(15) 0.0540(6) Uani 1.000000 .
H48a H 0.4013(3) 0.78607(19) 0.19415(15) 0.0648(8) Uiso 1.000000 R
H48b H 0.3852(3) 0.70123(19) 0.22223(15) 0.0648(8) Uiso 1.000000 R
O4 O 0.46828(17) 0.82014(13) 0.31132(10) 0.0570(5) Uani 1.000000 .

loop_
_atom_site_aniso_label
_atom_site_aniso_U_11
_atom_site_aniso_U_22
_atom_site_aniso_U_33
_atom_site_aniso_U_12
_atom_site_aniso_U_13
_atom_site_aniso_U_23
C1 0.0238(10) 0.0406(10) 0.0278(9) 0.0154(8) 0.0049(7) 0.0118(8)
C2 0.0256(10) 0.0432(11) 0.0286(9) 0.0159(8) 0.0066(8) 0.0143(8)
C3 0.0258(10) 0.0448(11) 0.0319(10) 0.0172(9) 0.0040(8) 0.0141(8)
C4 0.0268(10) 0.0495(12) 0.0362(10) 0.0216(9) 0.0087(8) 0.0180(9)
C5 0.0265(10) 0.0457(11) 0.0309(10) 0.0188(9) 0.0077(8) 0.0145(8)
C6 0.0246(10) 0.0408(10) 0.0292(9) 0.0159(8) 0.0048(7) 0.0127(8)
C7 0.0242(10) 0.0403(10) 0.0292(9) 0.0154(8) 0.0061(7) 0.0133(8)
C8 0.0256(10) 0.0416(10) 0.0322(10) 0.0174(8) 0.0068(8) 0.0143(8)
C9 0.0254(10) 0.0417(10) 0.0308(10) 0.0165(8) 0.0084(8) 0.0122(8)
C10 0.0229(9) 0.0361(10) 0.0298(9) 0.0117(8) 0.0060(7) 0.0118(8)
C11 0.0222(9) 0.0385(10) 0.0311(9) 0.0140(8) 0.0047(7) 0.0132(8)
C12 0.0214(9) 0.0382(10) 0.0307(9) 0.0132(8) 0.0052(7) 0.0124(8)
O1 0.0258(7) 0.0469(8) 0.0294(7) 0.0201(6) 0.0081(5) 0.0162(6)
N1 0.0274(9) 0.0530(10) 0.0308(8) 0.0240(8) 0.0096(7) 0.0160(7)
C13 0.0303(11) 0.0513(12) 0.0357(10) 0.0227(9) 0.0070(8) 0.0200(9)
C14 0.0339(12) 0.0612(14) 0.0385(11) 0.0235(10) 0.0025(9) 0.0181(10)
C15 0.0375(12) 0.0596(14) 0.0502(13) 0.0236(11) 0.0101(10) 0.0309(11)
C16 0.0334(11) 0.0623(14) 0.0404(11) 0.0281(11) 0.0065(9) 0.0218(10)
C17 0.0274(10) 0.0435(11) 0.0286(9) 0.0146(9) 0.0074(8) 0.0139(8)
C18 0.0343(11) 0.0470(11) 0.0303(10) 0.0183(9) 0.0105(8) 0.0153(9)
C19 0.0320(12) 0.0656(15) 0.0314(10) 0.0172(11) 0.0037(9) 0.0126(10)
C20 0.0463(13) 0.0509(12) 0.0434(12) 0.0251(11) 0.0194(10) 0.0248(10)
C21 0.0221(9) 0.0333(9) 0.0344(10) 0.0128(8) 0.0069(7) 0.0120(8)
C22 0.0259(10) 0.0318(9) 0.0341(10) 0.0144(8) 0.0043(8) 0.0129(8)
C23 0.0248(10) 0.0360(10) 0.0323(9) 0.0128(8) 0.0068(8) 0.0129(8)
C24 0.0254(10) 0.0377(10) 0.0386(10) 0.0162(8) 0.0108(8) 0.0140(8)
C25 0.0252(10) 0.0326(9) 0.0369(10) 0.0137(8) 0.0063(8) 0.0124(8)
C26 0.0224(9) 0.0336(9) 0.0351(10) 0.0129(8) 0.0057(7) 0.0133(8)
C27 0.0222(9) 0.0336(9) 0.0350(10) 0.0140(8) 0.0064(8) 0.0126(8)
C28 0.0231(10) 0.0351(10) 0.0366(10) 0.0145(8) 0.0081(8) 0.0137(8)
C29 0.0247(10) 0.0347(10) 0.0372(10) 0.0150(8) 0.0056(8) 0.0132(8)
C30 0.0250(10) 0.0342(10) 0.0323(9) 0.0135(8) 0.0049(8) 0.0124(8)
C31 0.0216(9) 0.0343(9) 0.0329(9) 0.0128(8) 0.0060(7) 0.0136(8)
C32 0.0206(9) 0.0343(9) 0.0319(9) 0.0117(8) 0.0062(7) 0.0115(8)
O2 0.0229(7) 0.0344(7) 0.0369(7) 0.0149(5) 0.0090(5) 0.0159(6)
N2 0.0255(8) 0.0364(8) 0.0449(9) 0.0176(7) 0.0132(7) 0.0193(7)
C33 0.0273(10) 0.0380(10) 0.0373(10) 0.0150(8) 0.0107(8) 0.0168(8)
C34 0.0280(11) 0.0374(11) 0.0466(12) 0.0111(9) 0.0096(9) 0.0141(9)
C35 0.0303(11) 0.0414(11) 0.0492(12) 0.0165(9) 0.0176(9) 0.0205(10)
C36 0.0334(11) 0.0489(12) 0.0412(11) 0.0164(9) 0.0109(9) 0.0232(10)
C37 0.0245(10) 0.0356(10) 0.0379(10) 0.0152(8) 0.0071(8) 0.0160(8)
C38 0.0281(10) 0.0351(10) 0.0444(11) 0.0115(8) 0.0050(8) 0.0140(9)
C39 0.0364(11) 0.0422(11) 0.0365(10) 0.0194(9) 0.0057(9) 0.0182(9)
C40 0.0308(11) 0.0382(10) 0.0515(12) 0.0184(9) 0.0111(9) 0.0226(9)
C41 0.0350(12) 0.0505(13) 0.0509(13) 0.0168(10) 0.0061(10) 0.0158(11)
C42 0.0458(13) 0.0515(13) 0.0443(12) 0.0210(11) 0.0101(10) 0.0155(10)
C43 0.0528(16) 0.0721(17) 0.0443(13) 0.0090(13) 0.0083(12) 0.0135(12)
O3 0.0312(8) 0.0483(8) 0.0469(8) 0.0175(7) 0.0107(6) 0.0120(7)
C44 0.0347(12) 0.0562(14) 0.0529(13) 0.0232(11) 0.0085(10) 0.0205(11)
C45 0.0352(13) 0.0652(15) 0.0487(13) 0.0236(11) 0.0011(10) 0.0134(11)
C46 0.0351(13) 0.0700(17) 0.0634(16) 0.0249(12) 0.0096(11) 0.0048(13)
C47 0.0517(18) 0.116(3) 0.0609(18) 0.0393(18) 0.0141(14) 0.0004(17)
C48 0.0426(14) 0.0667(16) 0.0453(13) 0.0239(12) 0.0037(10) 0.0047(12)
O4 0.0384(9) 0.0822(12) 0.0455(9) 0.0367(9) 0.0052(7) 0.0017(8)

loop_
_atom_type_symbol
_atom_type_scat_dispersion_real
_atom_type_scat_dispersion_imag
_atom_type_scat_Cromer_Mann_a1
_atom_type_scat_Cromer_Mann_a2
_atom_type_scat_Cromer_Mann_a3
_atom_type_scat_Cromer_Mann_a4
_atom_type_scat_Cromer_Mann_b1
_atom_type_scat_Cromer_Mann_b2
_atom_type_scat_Cromer_Mann_b3
_atom_type_scat_Cromer_Mann_b4
_atom_type_scat_Cromer_Mann_c
_atom_type_scat_source
_atom_type_scat_dispersion_source
C 0.01788 0.00908 2.31000 1.02000 1.58860 0.86500 20.84390 10.20750 0.56870 51.65120 0.21560 'International Tables Volume C Table 6.1.1.4 (pp. 500-502)' 'Brennan, Cowan, Rev. Sci. Instrum., 1992, 63, 850'
H 0.00000 0.00000 0.49300 0.32291 0.14019 0.04081 10.51090 26.12570 3.14236 57.79970 0.00304 'International Tables Volume C Table 6.1.1.4 (pp. 500-502)' 'Brennan, Cowan, Rev. Sci. Instrum., 1992, 63, 850'
N 0.03110 0.01806 12.21260 3.13220 2.01250 1.16630 0.00570 9.89330 28.99750 0.58260 -11.52900 'International Tables Volume C Table 6.1.1.4 (pp. 500-502)' 'Brennan, Cowan, Rev. Sci. Instrum., 1992, 63, 850'
O 0.04960 0.03234 3.04850 2.28680 1.54630 0.86700 13.27710 5.70110 0.32390 32.90890 0.25080 'International Tables Volume C Table 6.1.1.4 (pp. 500-502)' 'Brennan, Cowan, Rev. Sci. Instrum., 1992, 63, 850'

loop_
_geom_angle_atom_site_label_1
_geom_angle_atom_site_label_2
_geom_angle_atom_site_label_3
_geom_angle
_geom_angle_site_symmetry_1
_geom_angle_site_symmetry_3
_geom_angle_publ_flag
C6 C1 C2 119.19(17) . . ?
C12 C1 C2 106.37(16) 2_576 . ?
C12 C1 C6 134.44(18) 2_576 . ?
C3 C2 C1 124.95(17) . . ?
O1 C2 C1 110.44(15) . . ?
O1 C2 C3 124.61(16) . . ?
C4 C3 C2 114.81(17) . . ?
C13 C3 C2 122.27(17) . . ?
C13 C3 C4 122.93(17) . . ?
H4 C4 C3 119.36(11) . . ?
C5 C4 C3 121.27(17) . . ?
C5 C4 H4 119.36(11) . . ?
C6 C5 C4 122.51(17) . . ?
N1 C5 C4 129.13(17) . . ?
N1 C5 C6 108.36(16) . . ?
C5 C6 C1 117.27(17) . . ?
C7 C6 C1 135.62(17) . . ?
C7 C6 C5 107.11(16) . . ?
C8 C7 C6 107.16(16) . . ?
C12 C7 C6 135.55(17) . . ?
C12 C7 C8 117.29(17) . . ?
C9 C8 C7 122.47(17) . . ?
N1 C8 C7 108.36(16) . . ?
N1 C8 C9 129.17(16) . . ?
H9 C9 C8 119.39(10) . . ?
C10 C9 C8 121.22(17) . . ?
C10 C9 H9 119.39(11) . . ?
C11 C10 C9 115.14(17) . . ?
C17 C10 C9 122.81(16) . . ?
C17 C10 C11 122.04(16) . . ?
C12 C11 C10 124.88(17) . . ?
O1 C11 C10 124.47(16) 2_576 . ?
O1 C11 C12 110.65(15) 2_576 . ?
C7 C12 C1 134.39(17) . 2_576 ?
C11 C12 C1 106.62(16) . 2_576 ?
C11 C12 C7 118.98(16) . . ?
C11 O1 C2 105.92(13) 2_576 . ?
C8 N1 C5 109.01(15) . . ?
H1 N1 C5 125.50(10) . . ?
H1 N1 C8 125.50(10) . . ?
C14 C13 C3 109.74(17) . . ?
C15 C13 C3 109.44(17) . . ?
C15 C13 C14 109.35(17) . . ?
C16 C13 C3 111.57(16) . . ?
C16 C13 C14 108.53(17) . . ?
C16 C13 C15 108.18(17) . . ?
H14a C14 C13 109.5 . . ?
H14b C14 C13 109.5 . . ?
H14b C14 H14a 109.5 . . ?
H14c C14 C13 109.5 . . ?
H14c C14 H14a 109.5 . . ?
H14c C14 H14b 109.5 . . ?
H15a C15 C13 109.5 . . ?
H15b C15 C13 109.5 . . ?
H15b C15 H15a 109.5 . . ?
H15c C15 C13 109.5 . . ?
H15c C15 H15a 109.5 . . ?
H15c C15 H15b 109.5 . . ?
H16a C16 C13 109.5 . . ?
H16b C16 C13 109.5 . . ?
H16b C16 H16a 109.5 . . ?
H16c C16 C13 109.5 . . ?
H16c C16 H16a 109.5 . . ?
H16c C16 H16b 109.5 . . ?
C18 C17 C10 111.42(16) . . ?
C19 C17 C10 110.06(16) . . ?
C19 C17 C18 107.64(16) . . ?
C20 C17 C10 108.94(16) . . ?
C20 C17 C18 108.69(16) . . ?
C20 C17 C19 110.08(18) . . ?
H18a C18 C17 109.5 . . ?
H18b C18 C17 109.5 . . ?
H18b C18 H18a 109.5 . . ?
H18c C18 C17 109.5 . . ?
H18c C18 H18a 109.5 . . ?
H18c C18 H18b 109.5 . . ?
H19a C19 C17 109.5 . . ?
H19b C19 C17 109.5 . . ?
H19b C19 H19a 109.5 . . ?
H19c C19 C17 109.5 . . ?
H19c C19 H19a 109.5 . . ?
H19c C19 H19b 109.5 . . ?
H20a C20 C17 109.5 . . ?
H20b C20 C17 109.5 . . ?
H20b C20 H20a 109.5 . . ?
H20c C20 C17 109.5 . . ?
H20c C20 H20a 109.5 . . ?
H20c C20 H20b 109.5 . . ?
C26 C21 C22 119.44(16) . . ?
C31 C21 C22 106.43(16) . . ?
C31 C21 C26 134.13(17) . . ?
C23 C22 C21 124.81(17) . . ?
O2 C22 C21 110.53(15) . . ?
O2 C22 C23 124.64(16) . . ?
C24 C23 C22 115.08(17) . . ?
C33 C23 C22 122.15(16) . . ?
C33 C23 C24 122.73(16) . . ?
H24 C24 C23 119.36(11) . . ?
C25 C24 C23 121.28(17) . . ?
C25 C24 H24 119.36(10) . . ?
C26 C25 C24 122.51(17) . . ?
N2 C25 C24 129.26(17) . . ?
N2 C25 C26 108.22(16) . . ?
C25 C26 C21 116.87(17) . . ?
C27 C26 C21 135.77(17) 2_665 . ?
C27 C26 C25 107.34(16) 2_665 . ?
C28 C27 C26 107.13(16) 2_665 2_665 ?
C31 C27 C26 135.92(17) . 2_665 ?
C31 C27 C28 116.94(17) . 2_665 ?
C29 C28 C27 122.62(17) . 2_665 ?
N2 C28 C27 108.36(16) . 2_665 ?
N2 C28 C29 129.02(16) . . ?
H29 C29 C28 119.42(10) . . ?
C30 C29 C28 121.16(17) . . ?
C30 C29 H29 119.42(11) . . ?
C32 C30 C29 114.96(17) 2_665 . ?
C37 C30 C29 123.01(16) . . ?
C37 C30 C32 122.03(16) . 2_665 ?
C27 C31 C21 134.17(17) . . ?
C32 C31 C21 106.70(16) . . ?
C32 C31 C27 119.13(16) . . ?
C31 C32 C30 125.19(17) . 2_665 ?
O2 C32 C30 124.39(16) . 2_665 ?
O2 C32 C31 110.42(15) . . ?
C32 O2 C22 105.91(13) . . ?
C28 N2 C25 108.94(15) . . ?
H2 N2 C25 125.53(10) . . ?
H2 N2 C28 125.53(10) . . ?
C34 C33 C23 109.31(15) . . ?
C35 C33 C23 111.76(15) . . ?
C35 C33 C34 107.77(16) . . ?
C36 C33 C23 109.70(16) . . ?
C36 C33 C34 109.90(16) . . ?
C36 C33 C35 108.37(16) . . ?
H34a C34 C33 109.5 . . ?
H34b C34 C33 109.5 . . ?
H34b C34 H34a 109.5 . . ?
H34c C34 C33 109.5 . . ?
H34c C34 H34a 109.5 . . ?
H34c C34 H34b 109.5 . . ?
H35a C35 C33 109.5 . . ?
H35b C35 C33 109.5 . . ?
H35b C35 H35a 109.5 . . ?
H35c C35 C33 109.5 . . ?
H35c C35 H35a 109.5 . . ?
H35c C35 H35b 109.5 . . ?
H36a C36 C33 109.5 . . ?
H36b C36 C33 109.5 . . ?
H36b C36 H36a 109.5 . . ?
H36c C36 C33 109.5 . . ?
H36c C36 H36a 109.5 . . ?
H36c C36 H36b 109.5 . . ?
C38 C37 C30 108.54(16) . . ?
C39 C37 C30 110.37(16) . . ?
C39 C37 C38 109.87(16) . . ?
C40 C37 C30 112.07(15) . . ?
C40 C37 C38 108.22(16) . . ?
C40 C37 C39 107.74(16) . . ?
H38a C38 C37 109.5 . . ?
H38b C38 C37 109.5 . . ?
H38b C38 H38a 109.5 . . ?
H38c C38 C37 109.5 . . ?
H38c C38 H38a 109.5 . . ?
H38c C38 H38b 109.5 . . ?
H39a C39 C37 109.5 . . ?
H39b C39 C37 109.5 . . ?
H39b C39 H39a 109.5 . . ?
H39c C39 C37 109.5 . . ?
H39c C39 H39a 109.5 . . ?
H39c C39 H39b 109.5 . . ?
H40a C40 C37 109.5 . . ?
H40b C40 C37 109.5 . . ?
H40b C40 H40a 109.5 . . ?
H40c C40 C37 109.5 . . ?
H40c C40 H40a 109.5 . . ?
H40c C40 H40b 109.5 . . ?
H41b C41 H41a 109.0 . . ?
C42 C41 H41a 110.98(12) . . ?
C42 C41 H41b 110.98(12) . . ?
C44 C41 H41a 110.98(12) . . ?
C44 C41 H41b 110.98(12) . . ?
C44 C41 C42 103.91(19) . . ?
H42a C42 C41 111.10(12) . . ?
H42b C42 C41 111.10(12) . . ?
H42b C42 H42a 109.1 . . ?
C43 C42 C41 103.29(19) . . ?
C43 C42 H42a 111.10(13) . . ?
C43 C42 H42b 111.10(15) . . ?
H43a C43 C42 110.25(14) . . ?
H43b C43 C42 110.25(15) . . ?
H43b C43 H43a 108.5 . . ?
O3 C43 C42 107.3(2) . . ?
O3 C43 H43a 110.25(14) . . ?
O3 C43 H43b 110.25(13) . . ?
C44 O3 C43 104.66(17) . . ?
O3 C44 C41 105.10(18) . . ?
H44a C44 C41 110.72(13) . . ?
H44a C44 O3 110.72(11) . . ?
H44b C44 C41 110.72(12) . . ?
H44b C44 O3 110.72(11) . . ?
H44b C44 H44a 108.8 . . ?
H45b C45 H45a 108.8 . . ?
C46 C45 H45a 110.72(16) . . ?
C46 C45 H45b 110.72(15) . . ?
O4 C45 H45a 110.72(14) . . ?
O4 C45 H45b 110.72(13) . . ?
O4 C45 C46 105.1(2) . . ?
H46a C46 C45 110.65(15) . . ?
H46b C46 C45 110.65(15) . . ?
H46b C46 H46a 108.8 . . ?
C47 C46 C45 105.5(2) . . ?
C47 C46 H46a 110.7(2) . . ?
C47 C46 H46b 110.65(18) . . ?
H47a C47 C46 110.5(2) . . ?
H47b C47 C46 110.47(19) . . ?
H47b C47 H47a 108.7 . . ?
C48 C47 C46 106.3(2) . . ?
C48 C47 H47a 110.5(2) . . ?
C48 C47 H47b 110.47(19) . . ?
H48a C48 C47 110.35(19) . . ?
H48b C48 C47 110.3(2) . . ?
H48b C48 H48a 108.6 . . ?
O4 C48 C47 106.9(2) . . ?
O4 C48 H48a 110.35(13) . . ?
O4 C48 H48b 110.35(15) . . ?
C48 O4 C45 108.31(17) . . ?

loop_
_geom_bond_atom_site_label_1
_geom_bond_atom_site_label_2
_geom_bond_distance
_geom_bond_site_symmetry_2
_geom_bond_publ_flag
C1 C2 1.393(3) . ?
C1 C6 1.397(3) . ?
C1 C12 1.438(2) 2_576 ?
C2 C3 1.414(3) . ?
C2 O1 1.396(2) . ?
C3 C4 1.400(3) . ?
C3 C13 1.527(3) . ?
C4 H4 0.9500 . ?
C4 C5 1.402(3) . ?
C5 C6 1.408(3) . ?
C5 N1 1.389(2) . ?
C6 C7 1.432(3) . ?
C7 C8 1.407(3) . ?
C7 C12 1.404(3) . ?
C8 C9 1.398(3) . ?
C8 N1 1.389(2) . ?
C9 H9 0.9500 . ?
C9 C10 1.394(3) . ?
C10 C11 1.414(3) . ?
C10 C17 1.529(3) . ?
C11 C12 1.387(3) . ?
C11 O1 1.394(2) 2_576 ?
N1 H1 0.8800 . ?
C13 C14 1.528(3) . ?
C13 C15 1.544(3) . ?
C13 C16 1.532(3) . ?
C14 H14a 0.9800 . ?
C14 H14b 0.9800 . ?
C14 H14c 0.9800 . ?
C15 H15a 0.9800 . ?
C15 H15b 0.9800 . ?
C15 H15c 0.9800 . ?
C16 H16a 0.9800 . ?
C16 H16b 0.9800 . ?
C16 H16c 0.9800 . ?
C17 C18 1.533(3) . ?
C17 C19 1.530(3) . ?
C17 C20 1.534(3) . ?
C18 H18a 0.9800 . ?
C18 H18b 0.9800 . ?
C18 H18c 0.9800 . ?
C19 H19a 0.9800 . ?
C19 H19b 0.9800 . ?
C19 H19c 0.9800 . ?
C20 H20a 0.9800 . ?
C20 H20b 0.9800 . ?
C20 H20c 0.9800 . ?
C21 C22 1.384(3) . ?
C21 C26 1.405(3) . ?
C21 C31 1.440(2) . ?
C22 C23 1.417(3) . ?
C22 O2 1.396(2) . ?
C23 C24 1.393(3) . ?
C23 C33 1.531(3) . ?
C24 H24 0.9500 . ?
C24 C25 1.402(3) . ?
C25 C26 1.411(3) . ?
C25 N2 1.388(2) . ?
C26 C27 1.422(3) 2_665 ?
C27 C28 1.412(2) 2_665 ?
C27 C31 1.408(3) . ?
C28 C29 1.400(3) . ?
C28 N2 1.387(2) . ?
C29 H29 0.9500 . ?
C29 C30 1.397(3) . ?
C30 C32 1.416(2) 2_665 ?
C30 C37 1.524(3) . ?
C31 C32 1.382(3) . ?
C32 O2 1.396(2) . ?
N2 H2 0.8800 . ?
C33 C34 1.537(3) . ?
C33 C35 1.536(2) . ?
C33 C36 1.540(3) . ?
C34 H34a 0.9800 . ?
C34 H34b 0.9800 . ?
C34 H34c 0.9800 . ?
C35 H35a 0.9800 . ?
C35 H35b 0.9800 . ?
C35 H35c 0.9800 . ?
C36 H36a 0.9800 . ?
C36 H36b 0.9800 . ?
C36 H36c 0.9800 . ?
C37 C38 1.536(3) . ?
C37 C39 1.533(3) . ?
C37 C40 1.534(2) . ?
C38 H38a 0.9800 . ?
C38 H38b 0.9800 . ?
C38 H38c 0.9800 . ?
C39 H39a 0.9800 . ?
C39 H39b 0.9800 . ?
C39 H39c 0.9800 . ?
C40 H40a 0.9800 . ?
C40 H40b 0.9800 . ?
C40 H40c 0.9800 . ?
C41 H41a 0.9900 . ?
C41 H41b 0.9900 . ?
C41 C42 1.533(3) . ?
C41 C44 1.505(3) . ?
C42 H42a 0.9900 . ?
C42 H42b 0.9900 . ?
C42 C43 1.521(4) . ?
C43 H43a 0.9900 . ?
C43 H43b 0.9900 . ?
C43 O3 1.423(3) . ?
O3 C44 1.429(3) . ?
C44 H44a 0.9900 . ?
C44 H44b 0.9900 . ?
C45 H45a 0.9900 . ?
C45 H45b 0.9900 . ?
C45 C46 1.517(3) . ?
C45 O4 1.418(3) . ?
C46 H46a 0.9900 . ?
C46 H46b 0.9900 . ?
C46 C47 1.473(4) . ?
C47 H47a 0.9900 . ?
C47 H47b 0.9900 . ?
C47 C48 1.492(4) . ?
C48 H48a 0.9900 . ?
C48 H48b 0.9900 . ?
C48 O4 1.425(3) . ?

loop_
_geom_hbond_atom_site_label_D
_geom_hbond_atom_site_label_H
_geom_hbond_atom_site_label_A
_geom_hbond_distance_DH
_geom_hbond_distance_HA
_geom_hbond_distance_DA
_geom_hbond_angle_DHA
_geom_hbond_site_symmetry_A
N1 H1 O4 0.8800 1.979(2) 2.828(2) 161.64(8) .
N2 H2 O3 0.8800 2.008(2) 2.857(2) 161.75(7) .

loop_
_geom_torsion_atom_site_label_1
_geom_torsion_atom_site_label_2
_geom_torsion_atom_site_label_3
_geom_torsion_atom_site_label_4
_geom_torsion
_geom_torsion_site_symmetry_1
_geom_torsion_site_symmetry_2
_geom_torsion_site_symmetry_3
_geom_torsion_site_symmetry_4
_geom_torsion_publ_flag
C1 C2 C3 C4 0.4(2) . . . . ?
C1 C2 C3 C13 -179.3(2) . . . . ?
C1 C2 O1 C11 0.25(19) . . . 2_576 ?
C1 C6 C5 C4 0.9(2) . . . . ?
C1 C6 C5 N1 -179.70(19) . . . . ?
C1 C6 C7 C8 179.9(3) . . . . ?
C1 C6 C7 C12 0.0(3) . . . . ?
C1 C12 C7 C6 -0.0(3) 2_576 . . . ?
C1 C12 C7 C8 -179.9(2) 2_576 . . . ?
C1 C12 C11 C10 -179.24(15) 2_576 . . . ?
C1 C12 C11 O1 -0.56(17) . 2_576 2_576 . ?
C2 C3 C4 C5 -0.7(2) . . . . ?
C2 C3 C13 C14 -60.1(2) . . . . ?
C2 C3 C13 C15 59.9(2) . . . . ?
C2 C3 C13 C16 179.5(2) . . . . ?
C2 O1 C11 C10 -179.60(15) . . 2_576 2_576 ?
C2 O1 C11 C12 0.20(16) . . 2_576 2_576 ?
C3 C4 C5 C6 0.1(3) . . . . ?
C3 C4 C5 N1 -179.18(19) . . . . ?
C4 C5 C6 C7 -179.1(2) . . . . ?
C4 C5 N1 C8 179.0(2) . . . . ?
C5 C6 C7 C8 -0.14(18) . . . . ?
C5 C6 C7 C12 -179.98(16) . . . . ?
C5 N1 C8 C7 0.30(18) . . . . ?
C5 N1 C8 C9 -179.43(16) . . . . ?
C6 C7 C8 C9 179.66(16) . . . . ?
C6 C7 C8 N1 -0.10(18) . . . . ?
C6 C7 C12 C11 179.5(2) . . . . ?
C7 C8 C9 C10 0.5(2) . . . . ?
C7 C12 C11 C10 1.1(2) . . . . ?
C7 C12 C11 O1 -179.12(18) . . . 2_576 ?
C8 C9 C10 C11 0.2(2) . . . . ?
C8 C9 C10 C17 179.39(18) . . . . ?
C9 C10 C11 C12 -1.0(2) . . . . ?
C9 C10 C11 O1 179.23(16) . . . 2_576 ?
C9 C10 C17 C18 3.8(2) . . . . ?
C9 C10 C17 C19 123.1(2) . . . . ?
C9 C10 C17 C20 -116.1(2) . . . . ?
C21 C22 C23 C24 -1.1(2) . . . . ?
C21 C22 C23 C33 176.64(19) . . . . ?
C21 C22 O2 C32 0.76(18) . . . . ?
C21 C26 C25 C24 0.4(2) . . . . ?
C21 C26 C25 N2 -178.27(18) . . . . ?
C21 C26 C27 C28 178.4(3) . . 2_665 . ?
C21 C26 C27 C31 -0.9(3) . . 2_665 2_665 ?
C21 C31 C27 C26 -0.4(3) . . . 2_665 ?
C21 C31 C27 C28 178.9(2) . . . 2_665 ?
C21 C31 C32 C30 -179.34(15) . . . 2_665 ?
C21 C31 C32 O2 0.65(17) . . . . ?
C22 C23 C24 C25 0.7(2) . . . . ?
C22 C23 C33 C34 -59.0(2) . . . . ?
C22 C23 C33 C35 -178.2(2) . . . . ?
C22 C23 C33 C36 61.6(2) . . . . ?
C22 O2 C32 C30 179.12(14) . . . 2_665 ?
C22 O2 C32 C31 -0.87(15) . . . . ?
C23 C24 C25 C26 -0.4(2) . . . . ?
C23 C24 C25 N2 177.96(18) . . . . ?
C24 C25 C26 C27 179.2(2) . . . 2_665 ?
C24 C25 N2 C28 -179.4(2) . . . . ?
C25 C26 C27 C28 -0.08(18) . . 2_665 . ?
C25 C26 C27 C31 -179.44(15) . . 2_665 2_665 ?
C25 N2 C28 C27 0.78(17) . . . 2_665 ?
C25 N2 C28 C29 -179.33(16) . . . . ?
C26 C27 C28 C29 179.68(15) . 2_665 . . ?
C26 C27 C28 N2 -0.43(17) . 2_665 . . ?
C26 C27 C31 C32 179.4(2) 2_665 . . . ?
C27 C28 C29 C30 -0.2(2) 2_665 . . . ?
C27 C31 C32 C30 0.8(2) . . . 2_665 ?
C27 C31 C32 O2 -179.23(18) . . . . ?
C28 C29 C30 C32 0.6(2) . . . 2_665 ?
C28 C29 C30 C37 -179.00(18) . . . . ?
C29 C30 C32 C31 -0.2(2) . . 2_665 2_665 ?
C29 C30 C32 O2 179.80(15) . . 2_665 2_665 ?
C29 C30 C37 C38 116.6(2) . . . . ?
C29 C30 C37 C39 -122.9(2) . . . . ?
C29 C30 C37 C40 -2.9(2) . . . . ?
C41 C42 C43 O3 -14.89(19) . . . . ?
C41 C44 O3 C43 -40.8(2) . . . . ?
C42 C43 O3 C44 34.8(2) . . . . ?
C45 C46 C47 C48 7.9(3) . . . . ?
C45 O4 C48 C47 -24.6(3) . . . . ?
C46 C47 C48 O4 9.5(3) . . . . ?

loop_
_cod_changelog_entry_id
_cod_changelog_entry_author
_cod_changelog_entry_date
_cod_changelog_entry_text
1 'Vaitkus, Antanas' 2024-11-16T01:10:56+02:00
;
 Replaced the '^A\/Y' character sequence with the backslash character ('\')
 in the '_diffrn_measurement_method' data value.
;

loop_
_smtbx_masks_void_nr
_smtbx_masks_void_average_x
_smtbx_masks_void_average_y
_smtbx_masks_void_average_z
_smtbx_masks_void_volume
_smtbx_masks_void_count_electrons
_smtbx_masks_void_content
1 -0.447 0.500 0.500 837.5 284.5 '7 THF'
2 0.201 0.936 0.878 11.3 0.0 ?
3 0.799 0.064 0.122 11.3 0.0 ?
